data_2204836
loop_
_publ_author_name
'Guang-Wen Zhang'
'Cheng-Zhu Liao'
'Xiang-Quan Ma'
'Cui-Xian Zhang'
'Hiroshi Kurihara'
'Xin-Sheng Yao'
'Jing-Yu Su'
'Long-Mei Zeng'

_publ_section_title 8\b-Hydroxy-2,6,6-trimethyl-5\b<i>H</i>,10\b<i>H</i>-eudesma-1,7(11)-dien-12,8-olide
_journal_issue 1
_journal_name_full 'Acta Crystallographica Section E'
_journal_page_first o172
_journal_page_last o173
_journal_paper_doi 10.1107/S1600536804032465
_journal_volume 61
_journal_year 2005
_chemical_formula_iupac 'C15 H20 O3'
_chemical_formula_moiety 'C15 H20 O3'
_chemical_formula_sum 'C15 H20 O3'
_chemical_formula_weight 248.31
_chemical_name_systematic
;
8\b-Hydroxy-2,6,6-trimethyl-5\bH,10\bH-eudesma-1,7(11)-dien-12,8-olide
;
_space_group_IT_number 19
_symmetry_cell_setting orthorhombic
_symmetry_space_group_name_Hall 'P 2ac 2ab'
_symmetry_space_group_name_H-M 'P 21 21 21'
_atom_sites_solution_hydrogens geom
_atom_sites_solution_primary direct
_atom_sites_solution_secondary difmap
_audit_creation_method SHELXL-97
_cell_angle_alpha 90.00
_cell_angle_beta 90.00
_cell_angle_gamma 90.00
_cell_formula_units_Z 4
_cell_length_a 7.1843(9)
_cell_length_b 8.7554(11)
_cell_length_c 21.310(3)
_cell_measurement_reflns_used 929
_cell_measurement_temperature 293(2)
_cell_measurement_theta_max 26.98
_cell_measurement_theta_min 2.51
_cell_volume 1340.4(3)
_computing_cell_refinement SMART
_computing_data_collection 'SMART (Bruker,  1998)'
_computing_data_reduction 'SAINT-Plus (Bruker,  1999)'
_computing_molecular_graphics 'SHELXTL (Bruker,  1998)'
_computing_publication_material SHELXTL
_computing_structure_refinement 'SHELXL97 (Sheldrick, 1997)'
_computing_structure_solution 'SHELXS97 (Sheldrick, 1997)'
_diffrn_ambient_temperature 293(2)
_diffrn_measured_fraction_theta_full 1.000
_diffrn_measured_fraction_theta_max 1.000
_diffrn_measurement_device_type 'Bruker SMART CCD area-detector'
_diffrn_measurement_method '\f and \w scans'
_diffrn_radiation_monochromator graphite
_diffrn_radiation_source 'fine-focus sealed tube'
_diffrn_radiation_type MoK\a
_diffrn_radiation_wavelength 0.71073
_diffrn_reflns_av_R_equivalents 0.0150
_diffrn_reflns_av_sigmaI/netI 0.0111
_diffrn_reflns_limit_h_max 4
_diffrn_reflns_limit_h_min -9
_diffrn_reflns_limit_k_max 11
_diffrn_reflns_limit_k_min -10
_diffrn_reflns_limit_l_max 26
_diffrn_reflns_limit_l_min -27
_diffrn_reflns_number 7880
_diffrn_reflns_theta_full 26.99
_diffrn_reflns_theta_max 26.99
_diffrn_reflns_theta_min 1.91
_diffrn_standards_decay_% 0
_diffrn_standards_number 0
_exptl_absorpt_coefficient_mu 0.084
_exptl_absorpt_correction_T_max 0.9711
_exptl_absorpt_correction_T_min 0.9591
_exptl_absorpt_correction_type multi-scan
_exptl_absorpt_process_details '(SADABS; Sheldrick, 1996)'
_exptl_crystal_colour colorless
_exptl_crystal_density_diffrn 1.230
_exptl_crystal_density_meas ?
_exptl_crystal_density_method 'not measured'
_exptl_crystal_description block
_exptl_crystal_F_000 536
_exptl_crystal_size_max 0.50
_exptl_crystal_size_mid 0.40
_exptl_crystal_size_min 0.35
_refine_diff_density_max 0.135
_refine_diff_density_min -0.189
_refine_ls_extinction_method none
_refine_ls_goodness_of_fit_ref 1.046
_refine_ls_hydrogen_treatment constr
_refine_ls_matrix_type full
_refine_ls_number_parameters 167
_refine_ls_number_reflns 1714
_refine_ls_number_restraints 0
_refine_ls_restrained_S_all 1.046
_refine_ls_R_factor_all 0.0371
_refine_ls_R_factor_gt 0.0352
_refine_ls_shift/su_max 0.000
_refine_ls_shift/su_mean 0.000
_refine_ls_structure_factor_coef Fsqd
_refine_ls_weighting_details 'calc w=1/[\s^2^(Fo^2^)+(0.0623P)^2^+0.1304P] where P=(Fo^2^+2Fc^2^)/3'
_refine_ls_weighting_scheme calc
_refine_ls_wR_factor_gt 0.0926
_refine_ls_wR_factor_ref 0.0947
_reflns_number_gt 1619
_reflns_number_total 1714
_reflns_threshold_expression I>2\s(I)
_cod_data_source_file ac6144.cif
_cod_data_source_block I
_cod_depositor_comments
;
The following automatic conversions were performed:
'_symmetry_cell_setting' value 'Orthorhombic' changed to 'orthorhombic'
according to '/home/saulius/struct/CIF-dictionaries/cif_core.dic'
dictionary named 'cif_core.dic' version 2.4.1 from 2010-06-29.

Automatic conversion script
Id: cif_fix_enum 1527 2010-12-29 10:47:43Z saulius 

The following automatic conversions were performed:

'_symmetry_cell_setting' value 'Orthorhombic' changed to
'orthorhombic' according to
/home/saulius/struct/CIF-dictionaries/cif_core.dic dictionary named
'cif_core.dic' version 2.4.1 from 2010-06-29.

Automatic conversion script
Id: cif_fix_values 1715 2011-07-08 13:25:40Z adriana 

The following automatic conversions were performed:

'_exptl_crystal_density_meas' value 'none' was changed to '?' - the
value is perceived as not measured.

Automatic conversion script
Id: cif_fix_values 3008 2015-01-20 13:52:24Z robertas 
;
_cod_database_code 2204836
_cod_database_fobs_code 2204836

loop_
_symmetry_equiv_pos_as_xyz
'x, y, z'
'-x+1/2, -y, z+1/2'
'-x, y+1/2, -z+1/2'
'x+1/2, -y+1/2, -z'

loop_
_atom_site_label
_atom_site_fract_x
_atom_site_fract_y
_atom_site_fract_z
_atom_site_U_iso_or_equiv
_atom_site_adp_type
_atom_site_calc_flag
_atom_site_refinement_flags
_atom_site_occupancy
_atom_site_type_symbol
C1 0.1961(3) 0.4688(2) 0.27027(7) 0.0435(4) Uani d . 1 C
H1 0.1255 0.4345 0.3040 0.052 Uiso calc R 1 H
C2 0.3703(3) 0.5091(2) 0.28137(8) 0.0479(4) Uani d . 1 C
C3 0.4959(3) 0.5660(3) 0.23025(9) 0.0612(5) Uani d . 1 C
H3A 0.6139 0.5127 0.2330 0.073 Uiso calc R 1 H
H3B 0.5199 0.6737 0.2370 0.073 Uiso calc R 1 H
C4 0.4172(2) 0.5446(2) 0.16436(8) 0.0477(4) Uani d . 1 C
H4A 0.4352 0.4396 0.1512 0.057 Uiso calc R 1 H
H4B 0.4837 0.6101 0.1353 0.057 Uiso calc R 1 H
C5 0.2098(2) 0.58326(18) 0.16247(7) 0.0362(3) Uani d . 1 C
H5 0.1969 0.6861 0.1801 0.043 Uiso calc R 1 H
C6 0.1225(2) 0.58868(19) 0.09500(7) 0.0391(3) Uani d . 1 C
C7 0.0966(2) 0.42661(19) 0.07405(7) 0.0366(3) Uani d . 1 C
C8 -0.0047(2) 0.31550(19) 0.11588(7) 0.0375(3) Uani d . 1 C
C9 0.0844(2) 0.31180(19) 0.18027(7) 0.0410(4) Uani d . 1 C
H9A 0.2064 0.2649 0.1774 0.049 Uiso calc R 1 H
H9B 0.0088 0.2506 0.2084 0.049 Uiso calc R 1 H
C10 0.1035(2) 0.47458(18) 0.20673(7) 0.0364(3) Uani d . 1 C
H10 -0.0221 0.5159 0.2125 0.044 Uiso calc R 1 H
C11 0.1622(2) 0.3524(2) 0.02432(8) 0.0435(4) Uani d . 1 C
H11 0.2275 0.3962 -0.0088 0.052 Uiso calc R 1 H
C12 0.1147(2) 0.1902(2) 0.03010(8) 0.0448(4) Uani d . 1 C
C13 -0.0675(3) 0.6716(2) 0.09816(9) 0.0528(5) Uani d . 1 C
H13A -0.1356 0.6531 0.0602 0.079 Uiso calc R 1 H
H13B -0.0475 0.7794 0.1030 0.079 Uiso calc R 1 H
H13C -0.1374 0.6339 0.1333 0.079 Uiso calc R 1 H
C14 0.2451(3) 0.6748(2) 0.04824(8) 0.0566(5) Uani d . 1 C
H14A 0.3602 0.6207 0.0427 0.085 Uiso calc R 1 H
H14B 0.2703 0.7754 0.0640 0.085 Uiso calc R 1 H
H14C 0.1818 0.6823 0.0087 0.085 Uiso calc R 1 H
C15 0.4530(4) 0.5048(3) 0.34661(10) 0.0695(6) Uani d . 1 C
H15A 0.3640 0.4621 0.3753 0.104 Uiso calc R 1 H
H15B 0.4841 0.6066 0.3596 0.104 Uiso calc R 1 H
H15C 0.5633 0.4429 0.3464 0.104 Uiso calc R 1 H
O1 0.1497(2) 0.08543(17) -0.00501(7) 0.0610(4) Uani d . 1 O
O2 0.02062(18) 0.16744(14) 0.08410(5) 0.0458(3) Uani d . 1 O
O3 -0.19368(16) 0.34192(17) 0.12224(5) 0.0490(3) Uani d . 1 O
H3 -0.2362 0.3717 0.0887 0.074 Uiso calc R 1 H

loop_
_atom_site_aniso_label
_atom_site_aniso_U_11
_atom_site_aniso_U_22
_atom_site_aniso_U_33
_atom_site_aniso_U_12
_atom_site_aniso_U_13
_atom_site_aniso_U_23
C1 0.0517(9) 0.0459(8) 0.0330(7) 0.0002(8) -0.0002(7) 0.0043(6)
C2 0.0540(10) 0.0442(9) 0.0455(8) 0.0052(8) -0.0121(8) -0.0009(7)
C3 0.0416(9) 0.0770(13) 0.0648(12) -0.0087(11) -0.0118(9) 0.0061(11)
C4 0.0342(7) 0.0580(10) 0.0509(9) -0.0042(8) 0.0048(7) 0.0047(8)
C5 0.0379(7) 0.0347(7) 0.0359(7) 0.0000(6) 0.0018(6) 0.0023(6)
C6 0.0448(8) 0.0396(7) 0.0327(7) 0.0033(7) 0.0020(6) 0.0051(6)
C7 0.0331(7) 0.0446(8) 0.0320(6) 0.0033(7) 0.0004(6) 0.0031(6)
C8 0.0345(7) 0.0403(8) 0.0377(7) -0.0031(7) 0.0022(6) -0.0025(6)
C9 0.0443(8) 0.0411(8) 0.0376(7) -0.0058(7) 0.0010(7) 0.0065(6)
C10 0.0333(7) 0.0422(8) 0.0338(7) 0.0006(6) 0.0016(6) 0.0022(6)
C11 0.0422(8) 0.0515(9) 0.0369(7) 0.0008(8) 0.0077(7) -0.0004(7)
C12 0.0379(8) 0.0524(9) 0.0440(8) 0.0012(7) 0.0033(7) -0.0081(7)
C13 0.0601(11) 0.0511(10) 0.0471(9) 0.0185(9) -0.0082(8) 0.0018(8)
C14 0.0773(13) 0.0492(9) 0.0432(8) -0.0095(10) 0.0086(9) 0.0111(8)
C15 0.0792(15) 0.0733(14) 0.0561(11) 0.0043(13) -0.0278(11) -0.0018(10)
O1 0.0623(8) 0.0579(8) 0.0628(8) -0.0015(7) 0.0138(7) -0.0208(7)
O2 0.0479(6) 0.0439(6) 0.0457(6) -0.0060(5) 0.0046(5) -0.0060(5)
O3 0.0330(6) 0.0671(8) 0.0469(6) -0.0033(6) 0.0052(5) -0.0048(6)

loop_
_atom_type_symbol
_atom_type_description
_atom_type_scat_dispersion_real
_atom_type_scat_dispersion_imag
_atom_type_scat_source
C C 0.0033 0.0000 'International Tables Vol C Tables 4.2.6.8 and 6.1.1.4'
H H 0.0000 0.0000 'International Tables Vol C Tables 4.2.6.8 and 6.1.1.4'
O O 0.0106 0.0000 'International Tables Vol C Tables 4.2.6.8 and 6.1.1.4'

loop_
_geom_angle_atom_site_label_1
_geom_angle_atom_site_label_2
_geom_angle_atom_site_label_3
_geom_angle
C2 C1 C10 124.67(16)
C2 C1 H1 117.7
C10 C1 H1 117.7
C1 C2 C3 121.90(16)
C1 C2 C15 121.97(19)
C3 C2 C15 116.11(18)
C2 C3 C4 113.91(16)
C2 C3 H3A 108.8
C4 C3 H3A 108.8
C2 C3 H3B 108.8
C4 C3 H3B 108.8
H3A C3 H3B 107.7
C3 C4 C5 111.00(15)
C3 C4 H4A 109.4
C5 C4 H4A 109.4
C3 C4 H4B 109.4
C5 C4 H4B 109.4
H4A C4 H4B 108.0
C4 C5 C10 109.28(13)
C4 C5 C6 114.86(13)
C10 C5 C6 112.39(12)
C4 C5 H5 106.6
C10 C5 H5 106.6
C6 C5 H5 106.6
C7 C6 C14 110.13(13)
C7 C6 C13 110.35(14)
C14 C6 C13 107.76(15)
C7 C6 C5 107.08(12)
C14 C6 C5 112.44(14)
C13 C6 C5 109.08(13)
C11 C7 C6 131.01(15)
C11 C7 C8 109.09(15)
C6 C7 C8 119.66(13)
O3 C8 O2 108.26(13)
O3 C8 C7 115.09(14)
O2 C8 C7 103.67(12)
O3 C8 C9 109.25(13)
O2 C8 C9 110.19(13)
C7 C8 C9 110.20(13)
C8 C9 C10 110.47(13)
C8 C9 H9A 109.6
C10 C9 H9A 109.6
C8 C9 H9B 109.6
C10 C9 H9B 109.6
H9A C9 H9B 108.1
C1 C10 C9 109.69(13)
C1 C10 C5 110.54(13)
C9 C10 C5 113.05(12)
C1 C10 H10 107.8
C9 C10 H10 107.8
C5 C10 H10 107.8
C7 C11 C12 108.93(15)
C7 C11 H11 125.5
C12 C11 H11 125.5
O1 C12 O2 121.30(17)
O1 C12 C11 129.36(16)
O2 C12 C11 109.34(14)
C6 C13 H13A 109.5
C6 C13 H13B 109.5
H13A C13 H13B 109.5
C6 C13 H13C 109.5
H13A C13 H13C 109.5
H13B C13 H13C 109.5
C6 C14 H14A 109.5
C6 C14 H14B 109.5
H14A C14 H14B 109.5
C6 C14 H14C 109.5
H14A C14 H14C 109.5
H14B C14 H14C 109.5
C2 C15 H15A 109.5
C2 C15 H15B 109.5
H15A C15 H15B 109.5
C2 C15 H15C 109.5
H15A C15 H15C 109.5
H15B C15 H15C 109.5
C12 O2 C8 108.90(13)
C8 O3 H3 109.5

loop_
_geom_bond_atom_site_label_1
_geom_bond_atom_site_label_2
_geom_bond_distance
C1 C2 1.322(3)
C1 C10 1.510(2)
C1 H1 0.9300
C2 C3 1.499(3)
C2 C15 1.512(2)
C3 C4 1.525(3)
C3 H3A 0.9700
C3 H3B 0.9700
C4 C5 1.528(2)
C4 H4A 0.9700
C4 H4B 0.9700
C5 C10 1.542(2)
C5 C6 1.569(2)
C5 H5 0.9800
C6 C7 1.499(2)
C6 C14 1.529(2)
C6 C13 1.548(3)
C7 C11 1.329(2)
C7 C8 1.507(2)
C8 O3 1.384(2)
C8 O2 1.4738(19)
C8 C9 1.515(2)
C9 C10 1.539(2)
C9 H9A 0.9700
C9 H9B 0.9700
C10 H10 0.9800
C11 C12 1.466(3)
C11 H11 0.9300
C12 O1 1.210(2)
C12 O2 1.349(2)
C13 H13A 0.9600
C13 H13B 0.9600
C13 H13C 0.9600
C14 H14A 0.9600
C14 H14B 0.9600
C14 H14C 0.9600
C15 H15A 0.9600
C15 H15B 0.9600
C15 H15C 0.9600
O3 H3 0.8200

loop_
_geom_hbond_atom_site_label_D
_geom_hbond_atom_site_label_H
_geom_hbond_atom_site_label_A
_geom_hbond_site_symmetry_A
_geom_hbond_distance_DH
_geom_hbond_distance_HA
_geom_hbond_distance_DA
_geom_hbond_angle_DHA
_geom_hbond_publ_flag
O3 H3 O1 4_455 0.82 2.00 2.8128(19) 172 y

loop_
_geom_torsion_atom_site_label_1
_geom_torsion_atom_site_label_2
_geom_torsion_atom_site_label_3
_geom_torsion_atom_site_label_4
_geom_torsion
C10 C1 C2 C3 0.0(3)
C10 C1 C2 C15 178.23(17)
C1 C2 C3 C4 -10.8(3)
C15 C2 C3 C4 170.87(19)
C2 C3 C4 C5 41.5(2)
C3 C4 C5 C10 -61.4(2)
C3 C4 C5 C6 171.26(15)
C4 C5 C6 C7 76.37(17)
C10 C5 C6 C7 -49.39(17)
C4 C5 C6 C14 -44.7(2)
C10 C5 C6 C14 -170.49(14)
C4 C5 C6 C13 -164.21(15)
C10 C5 C6 C13 70.02(17)
C14 C6 C7 C11 0.6(2)
C13 C6 C7 C11 119.49(19)
C5 C6 C7 C11 -121.91(18)
C14 C6 C7 C8 174.36(15)
C13 C6 C7 C8 -66.78(17)
C5 C6 C7 C8 51.81(18)
C11 C7 C8 O3 -115.51(16)
C6 C7 C8 O3 69.50(18)
C11 C7 C8 O2 2.52(17)
C6 C7 C8 O2 -172.47(13)
C11 C7 C8 C9 120.42(15)
C6 C7 C8 C9 -54.57(18)
O3 C8 C9 C10 -75.69(17)
O2 C8 C9 C10 165.50(13)
C7 C8 C9 C10 51.70(17)
C2 C1 C10 C9 105.4(2)
C2 C1 C10 C5 -19.9(2)
C8 C9 C10 C1 -178.85(13)
C8 C9 C10 C5 -54.98(17)
C4 C5 C10 C1 49.30(18)
C6 C5 C10 C1 178.04(13)
C4 C5 C10 C9 -74.10(17)
C6 C5 C10 C9 54.64(17)
C6 C7 C11 C12 172.79(16)
C8 C7 C11 C12 -1.44(19)
C7 C11 C12 O1 -179.64(18)
C7 C11 C12 O2 -0.3(2)
O1 C12 O2 C8 -178.64(16)
C11 C12 O2 C8 1.98(18)
O3 C8 O2 C12 119.97(14)
C7 C8 O2 C12 -2.70(16)
C9 C8 O2 C12 -120.61(14)

loop_
_cod_related_entry_id
_cod_related_entry_database
_cod_related_entry_code
1 ChemSpider 160828
